data_4128637
loop_
_publ_author_name
'Frentzel-Beyme, Louis'
'Klo\&s, Marvin'
'Kolodzeiski, Pascal'
'Pallach, Roman'
'Henke, Sebastian'

_publ_section_title
;
 Meltable Mixed-Linker Zeolitic Imidazolate Frameworks and Their
 Microporous Glasses: From Melting Point Engineering to Selective
 Hydrocarbon Sorption.
;
_journal_issue 31
_journal_name_full 'Journal of the American Chemical Society'
_journal_page_first 12362
_journal_page_last 12371
_journal_paper_doi 10.1021/jacs.9b05558
_journal_volume 141
_journal_year 2019
_chemical_formula_moiety '0.06(C115.2 H99.2 Co16 N64)'
_chemical_formula_sum 'C7.2 H6.6 Co N4'
_chemical_formula_weight 208.09
_space_group_crystal_system orthorhombic
_space_group_IT_number 61
_space_group_name_Hall '-P 2ac 2ab'
_space_group_name_H-M_alt 'P b c a'
_atom_sites_solution_hydrogens geom
_audit_creation_date 2018-10-29
_audit_creation_method
;
Olex2 1.2
(compiled May 18 2018 14:05:52 for OlexSys, GUI svn.r5506)
;
_cell_angle_alpha 90
_cell_angle_beta 90
_cell_angle_gamma 90
_cell_formula_units_Z 16
_cell_length_a 15.4766(13)
_cell_length_b 15.6759(12)
_cell_length_c 18.0353(15)
_cell_measurement_reflns_used 9878
_cell_measurement_temperature 200(2)
_cell_measurement_theta_max 29.41
_cell_measurement_theta_min 2.61
_cell_volume 4375.5(6)
_computing_molecular_graphics 'Olex2 (Dolomanov et al., 2009)'
_computing_publication_material 'Olex2 (Dolomanov et al., 2009)'
_computing_structure_refinement 'ShelXL (Sheldrick, 2015)'
_diffrn_ambient_temperature 200(2)
_diffrn_measured_fraction_theta_full 0.998
_diffrn_measured_fraction_theta_max 0.998
_diffrn_measurement_device_type 'Bruker APEX-II CCD'
_diffrn_measurement_method '\f and \w scans'
_diffrn_radiation_type MoK\a
_diffrn_radiation_wavelength 0.71073
_diffrn_reflns_av_R_equivalents 0.0315
_diffrn_reflns_av_unetI/netI 0.0243
_diffrn_reflns_Laue_measured_fraction_full 0.998
_diffrn_reflns_Laue_measured_fraction_max 0.998
_diffrn_reflns_limit_h_max 20
_diffrn_reflns_limit_h_min -19
_diffrn_reflns_limit_k_max 20
_diffrn_reflns_limit_k_min -18
_diffrn_reflns_limit_l_max 23
_diffrn_reflns_limit_l_min -23
_diffrn_reflns_number 31774
_diffrn_reflns_point_group_measured_fraction_full 0.998
_diffrn_reflns_point_group_measured_fraction_max 0.998
_diffrn_reflns_theta_full 27.500
_diffrn_reflns_theta_max 27.996
_diffrn_reflns_theta_min 2.599
_diffrn_standards_number 0
_exptl_absorpt_coefficient_mu 1.527
_exptl_absorpt_correction_T_max 0.7461
_exptl_absorpt_correction_T_min 0.4495
_exptl_absorpt_correction_type multi-scan
_exptl_absorpt_process_details
;
SADABS-2016/2 (Bruker,2016) was used for absorption correction.
wR2(int) was 0.1310 before and 0.0580 after correction.
The Ratio of minimum to maximum transmission is 0.6025.
The \l/2 correction factor is Not present.
;
_exptl_crystal_colour 'dark violet'
_exptl_crystal_colour_modifier dark
_exptl_crystal_colour_primary violet
_exptl_crystal_density_diffrn 1.264
_exptl_crystal_description prism
_exptl_crystal_F_000 1677
_exptl_crystal_size_max 0.765
_exptl_crystal_size_mid 0.726
_exptl_crystal_size_min 0.599
_refine_diff_density_max 0.366
_refine_diff_density_min -0.282
_refine_diff_density_rms 0.057
_refine_ls_extinction_method none
_refine_ls_goodness_of_fit_ref 1.093
_refine_ls_hydrogen_treatment constr
_refine_ls_matrix_type full
_refine_ls_number_parameters 307
_refine_ls_number_reflns 5276
_refine_ls_number_restraints 84
_refine_ls_restrained_S_all 1.094
_refine_ls_R_factor_all 0.0641
_refine_ls_R_factor_gt 0.0436
_refine_ls_shift/su_max 0.001
_refine_ls_shift/su_mean 0.000
_refine_ls_structure_factor_coef Fsqd
_refine_ls_weighting_details 'w=1/[\s^2^(Fo^2^)+(0.0618P)^2^+3.4543P] where P=(Fo^2^+2Fc^2^)/3'
_refine_ls_weighting_scheme calc
_refine_ls_wR_factor_gt 0.1190
_refine_ls_wR_factor_ref 0.1419
_reflns_Friedel_coverage 0.000
_reflns_number_gt 3915
_reflns_number_total 5276
_reflns_threshold_expression 'I > 2\s(I)'
_cod_data_source_file VT_dry_ZIF-62_Co_0-30_200K.cif
_cod_data_source_block int1_zif-62_co_1_no_guest_200k
_cod_original_formula_sum 'C7.20 H6.60 Co N4'
_cod_database_code 4128637
_shelx_shelxl_version_number 2014/7
_shelx_space_group_comment
;
The symmetry employed for this shelxl refinement is uniquely defined
by the following loop, which should always be used as a source of
symmetry information in preference to the above space-group names.
They are only intended as comments.
;
_shelx_estimated_absorpt_t_max 0.462
_shelx_estimated_absorpt_t_min 0.388
_olex2_refinement_description
;
1. Fixed Uiso
 At 1.2 times of:
  All C(H) groups, All C(H,H) groups
2. Restrained distances
 C23B-C22B \\sim C24B-C23B \\sim C25B-C24B \\sim C26B-C25B \\sim C27B-C26B
\\sim C27B-C22B
 with sigma of 0.02
 N22B-C21 \\sim N22A-C21 \\sim N21A-C21 \\sim N21B-C21
 with sigma of 0.02
 C16-C15 \\sim C17-C16 \\sim C13-C12 \\sim C14-C13 \\sim C15-C14 \\sim C17-C12
 with sigma of 0.02
 N22B-C23B \\sim N22A-C23A \\sim N21B-C22B \\sim N21A-C22A
 with sigma of 0.02
3. Restrained planarity
 C22B, C23B, C24B, C25B, C26B, C27B
 with sigma of 0.1
 C12, C13, C14, C15, C16, C17
 with sigma of 0.1
4. Uiso/Uaniso restraints and constraints
N22B \\sim N22A \\sim N21A \\sim N21B: within 2A with sigma of 0.04 and sigma
for terminal atoms of 0.08
C25B \\sim C24B \\sim C26B \\sim C27B: within 2A with sigma of 0.01 and sigma
for terminal atoms of 0.02
C22A \\sim C23A: within 2A with sigma of 0.04 and sigma for terminal atoms of
0.08
5. Others
 Fixed Sof: N21B(0.5) N21A(0.5) N22B(0.5) N22A(0.5) H12(0.5) H13(0.5) C14(0.4)
 H14(0.4) C15(0.4) H15(0.4) C16(0.4) H16(0.4) C17(0.4) H17(0.4) H21(0.5)
 H21A(0.5) C22A(0.5) H22A(0.5) C22B(0.5) C23A(0.5) H23A(0.5) C23B(0.5)
 C24B(0.2) H24B(0.2) C25B(0.2) H25B(0.2) C26B(0.2) H26B(0.2) C27B(0.2) H27B(0.2)
6.a Aromatic/amide H refined with riding coordinates:
 C11(H11), C12(H12), C13(H13), C14(H14), C15(H15), C16(H16), C17(H17),
 C21(H21), C21(H21A), C22A(H22A), C23A(H23A), C24B(H24B), C25B(H25B),
 C26B(H26B), C27B(H27B), C31(H31), C32(H32), C33(H33), C41(H41), C42(H42),
 C43(H43)
;
_olex2_submission_special_instructions 'No special instructions were received'

loop_
_space_group_symop_operation_xyz
'x, y, z'
'-x+1/2, -y, z+1/2'
'-x, y+1/2, -z+1/2'
'x+1/2, -y+1/2, -z'
'-x, -y, -z'
'x-1/2, y, -z-1/2'
'x, -y-1/2, z-1/2'
'-x-1/2, y-1/2, z'

loop_
_atom_site_label
_atom_site_type_symbol
_atom_site_fract_x
_atom_site_fract_y
_atom_site_fract_z
_atom_site_U_iso_or_equiv
_atom_site_adp_type
_atom_site_occupancy
_atom_site_site_symmetry_order
_atom_site_calc_flag
_atom_site_refinement_flags_posn
_atom_site_refinement_flags_adp
_atom_site_refinement_flags_occupancy
_atom_site_disorder_assembly
_atom_site_disorder_group
Co1 Co 0.50455(3) 0.33526(3) 0.31372(2) 0.05446(15) Uani 1 1 d . . . . .
Co2 Co 0.20138(3) 0.13496(3) 0.40392(2) 0.05561(15) Uani 1 1 d . . . . .
N11 N 0.44150(17) 0.23486(17) 0.35290(16) 0.0600(7) Uani 1 1 d . . . . .
N12 N 0.32533(19) 0.16003(18) 0.38893(17) 0.0620(7) Uani 1 1 d . . . . .
N21B N 0.5900(9) 0.3854(6) 0.3899(6) 0.059(3) Uani 0.5 1 d D U P A 2
N21A N 0.5960(9) 0.3572(7) 0.3835(6) 0.055(3) Uani 0.5 1 d D U P A 1
N22B N 0.6612(7) 0.3970(6) 0.4930(7) 0.062(3) Uani 0.5 1 d D U P A 2
N22A N 0.6742(6) 0.3696(7) 0.4907(6) 0.056(3) Uani 0.5 1 d D U P A 1
N31 N 0.41801(18) 0.42822(17) 0.30483(14) 0.0579(6) Uani 1 1 d . . . . .
N32 N 0.33447(18) 0.53552(17) 0.34340(16) 0.0597(6) Uani 1 1 d . . . . .
N41 N 0.56036(18) 0.30932(18) 0.21773(15) 0.0602(6) Uani 1 1 d . . . . .
N42 N 0.63594(18) 0.23424(17) 0.13531(15) 0.0584(6) Uani 1 1 d . . . . .
C11 C 0.3562(2) 0.2322(2) 0.36007(18) 0.0570(7) Uani 1 1 d . . . . .
H11 H 0.3198 0.2782 0.3457 0.068 Uiso 1 1 calc R . . . .
C12 C 0.4701(3) 0.1584(3) 0.3812(3) 0.0818(12) Uani 1 1 d D . . . .
H12 H 0.5285 0.1401 0.3842 0.098 Uiso 0.5 1 calc R . P B 2
C13 C 0.3988(3) 0.1134(2) 0.4044(3) 0.0848(13) Uani 1 1 d D . . . .
H13 H 0.3999 0.0589 0.4275 0.102 Uiso 0.5 1 calc R . P C 2
C14 C 0.4087(6) 0.0395(5) 0.4486(5) 0.076(3) Uani 0.4 1 d D . P D 1
H14 H 0.3600 0.0114 0.4695 0.091 Uiso 0.4 1 calc R . P D 1
C15 C 0.4920(6) 0.0092(6) 0.4606(6) 0.083(3) Uani 0.4 1 d D . P D 1
H15 H 0.5006 -0.0427 0.4868 0.100 Uiso 0.4 1 calc R . P D 1
C16 C 0.5633(7) 0.0549(6) 0.4344(6) 0.085(3) Uani 0.4 1 d D . P D 1
H16 H 0.6196 0.0324 0.4419 0.102 Uiso 0.4 1 calc R . P D 1
C17 C 0.5540(6) 0.1329(6) 0.3975(6) 0.076(3) Uani 0.4 1 d D . P D 1
H17 H 0.6026 0.1667 0.3843 0.091 Uiso 0.4 1 calc R . P D 1
C21 C 0.6027(2) 0.3518(2) 0.45627(17) 0.0589(8) Uani 1 1 d D . . . .
H21 H 0.5539 0.3344 0.4843 0.071 Uiso 0.5 1 calc R . P A 1
H21A H 0.5742 0.3026 0.4749 0.071 Uiso 0.5 1 calc R . P A 2
C22A C 0.6777(5) 0.3857(8) 0.3672(4) 0.095(3) Uani 0.5 1 d D U P A 1
H22A H 0.6989 0.3976 0.3189 0.114 Uiso 0.5 1 calc R . P A 1
C22B C 0.6268(7) 0.4653(8) 0.3898(5) 0.120(4) Uani 0.5 1 d D . P A 2
C23A C 0.7229(6) 0.3938(8) 0.4306(4) 0.102(4) Uani 0.5 1 d D U P A 1
H23A H 0.7808 0.4137 0.4335 0.123 Uiso 0.5 1 calc R . P A 1
C23B C 0.6725(7) 0.4737(7) 0.4565(5) 0.107(4) Uani 0.5 1 d D . P A 2
C24B C 0.7028(10) 0.5579(8) 0.4775(10) 0.071(4) Uani 0.2 1 d D U P A 2
H24B H 0.7300 0.5651 0.5243 0.086 Uiso 0.2 1 calc R . P A 2
C25B C 0.6931(11) 0.6304(9) 0.4298(10) 0.073(4) Uani 0.2 1 d D U P A 2
H25B H 0.7181 0.6838 0.4425 0.088 Uiso 0.2 1 calc R . P A 2
C26B C 0.6457(12) 0.6208(10) 0.3641(10) 0.073(3) Uani 0.2 1 d D U P A 2
H26B H 0.6392 0.6676 0.3312 0.087 Uiso 0.2 1 calc R . P A 2
C27B C 0.6078(11) 0.5414(8) 0.3468(10) 0.069(4) Uani 0.2 1 d D U P A 2
H27B H 0.5689 0.5376 0.3062 0.083 Uiso 0.2 1 calc R . P A 2
C31 C 0.3999(2) 0.4834(2) 0.35783(18) 0.0599(8) Uani 1 1 d . . . . .
H31 H 0.4314 0.4856 0.4030 0.072 Uiso 1 1 calc R . . . .
C32 C 0.3598(3) 0.4474(3) 0.2504(2) 0.0818(11) Uani 1 1 d . . . . .
H32 H 0.3556 0.4200 0.2036 0.098 Uiso 1 1 calc R . . . .
C33 C 0.3097(3) 0.5113(3) 0.2744(2) 0.0812(12) Uani 1 1 d . . . . .
H33 H 0.2636 0.5361 0.2470 0.097 Uiso 1 1 calc R . . . .
C41 C 0.5923(2) 0.2336(2) 0.19795(18) 0.0590(8) Uani 1 1 d . . . . .
H41 H 0.5842 0.1834 0.2267 0.071 Uiso 1 1 calc R . . . .
C42 C 0.5854(4) 0.3617(3) 0.1634(3) 0.1001(17) Uani 1 1 d . . . . .
H42 H 0.5733 0.4211 0.1608 0.120 Uiso 1 1 calc R . . . .
C43 C 0.6310(4) 0.3168(3) 0.1123(2) 0.0997(17) Uani 1 1 d . . . . .
H43 H 0.6554 0.3391 0.0680 0.120 Uiso 1 1 calc R . . . .

loop_
_atom_site_aniso_label
_atom_site_aniso_U_11
_atom_site_aniso_U_22
_atom_site_aniso_U_33
_atom_site_aniso_U_23
_atom_site_aniso_U_13
_atom_site_aniso_U_12
Co1 0.0475(2) 0.0587(3) 0.0572(3) -0.00084(19) 0.00572(17) 0.00085(18)
Co2 0.0523(3) 0.0559(3) 0.0587(3) 0.00594(19) -0.00045(18) -0.00454(18)
N11 0.0511(14) 0.0551(15) 0.0738(17) 0.0044(13) 0.0066(12) 0.0026(12)
N12 0.0518(15) 0.0554(15) 0.0788(18) 0.0084(13) 0.0026(13) 0.0013(12)
N21B 0.054(4) 0.067(7) 0.056(4) -0.003(4) 0.001(3) -0.015(5)
N21A 0.053(4) 0.054(6) 0.058(4) 0.002(4) 0.008(3) -0.013(4)
N22B 0.048(4) 0.071(7) 0.067(4) 0.017(5) -0.005(3) -0.002(4)
N22A 0.045(4) 0.069(6) 0.054(4) 0.020(4) 0.004(3) 0.004(4)
N31 0.0590(15) 0.0540(14) 0.0609(15) -0.0018(12) -0.0053(12) -0.0015(12)
N32 0.0594(16) 0.0527(14) 0.0670(16) 0.0019(13) -0.0075(13) 0.0023(12)
N41 0.0634(16) 0.0603(15) 0.0570(14) 0.0028(13) 0.0075(12) 0.0028(13)
N42 0.0625(16) 0.0559(15) 0.0569(14) 0.0015(12) 0.0068(12) -0.0005(12)
C11 0.0495(16) 0.0532(17) 0.0683(19) 0.0082(15) 0.0018(14) 0.0033(13)
C12 0.065(2) 0.064(2) 0.116(3) 0.018(2) 0.007(2) 0.0121(18)
C13 0.067(2) 0.060(2) 0.127(4) 0.024(2) 0.009(2) 0.0073(18)
C14 0.082(6) 0.047(4) 0.099(7) 0.007(4) -0.011(5) -0.006(4)
C15 0.102(8) 0.052(5) 0.095(7) 0.006(5) -0.011(6) 0.015(5)
C16 0.071(6) 0.081(7) 0.103(8) 0.005(6) -0.016(6) 0.021(5)
C17 0.051(5) 0.079(6) 0.098(7) -0.008(5) -0.010(5) 0.006(4)
C21 0.0524(17) 0.066(2) 0.0586(18) 0.0030(15) 0.0069(14) -0.0025(15)
C22A 0.061(4) 0.171(10) 0.051(4) 0.024(5) 0.007(3) -0.054(6)
C22B 0.120(9) 0.148(10) 0.092(6) 0.043(7) -0.017(6) -0.074(8)
C23A 0.061(4) 0.182(11) 0.063(4) 0.017(6) 0.008(4) -0.061(6)
C23B 0.106(8) 0.121(8) 0.095(7) 0.028(6) -0.030(6) -0.052(7)
C24B 0.067(8) 0.050(7) 0.097(10) -0.003(7) -0.017(8) -0.017(6)
C25B 0.070(7) 0.039(6) 0.110(9) -0.006(6) -0.008(7) -0.016(6)
C26B 0.072(8) 0.048(6) 0.098(8) 0.007(6) -0.003(7) -0.009(6)
C27B 0.065(8) 0.062(7) 0.082(9) 0.005(7) -0.002(7) -0.008(7)
C31 0.0629(19) 0.0569(18) 0.0600(18) 0.0001(15) -0.0110(15) 0.0076(15)
C32 0.092(3) 0.079(2) 0.074(2) -0.017(2) -0.027(2) 0.013(2)
C33 0.079(2) 0.076(2) 0.089(3) -0.010(2) -0.037(2) 0.015(2)
C41 0.0638(19) 0.0550(17) 0.0581(17) 0.0041(14) 0.0090(14) -0.0013(15)
C42 0.158(5) 0.058(2) 0.084(3) 0.015(2) 0.044(3) 0.023(3)
C43 0.158(5) 0.063(2) 0.078(3) 0.016(2) 0.053(3) 0.015(3)

loop_
_atom_type_symbol
_atom_type_description
_atom_type_scat_dispersion_real
_atom_type_scat_dispersion_imag
_atom_type_scat_source
C C 0.0033 0.0016 'International Tables Vol C Tables 4.2.6.8 and 6.1.1.4'
H H 0.0000 0.0000 'International Tables Vol C Tables 4.2.6.8 and 6.1.1.4'
Co Co 0.3494 0.9721 'International Tables Vol C Tables 4.2.6.8 and 6.1.1.4'
N N 0.0061 0.0033 'International Tables Vol C Tables 4.2.6.8 and 6.1.1.4'

loop_
_geom_angle_atom_site_label_1
_geom_angle_atom_site_label_2
_geom_angle_atom_site_label_3
_geom_angle
_geom_angle_site_symmetry_1
_geom_angle_site_symmetry_3
N11 Co1 N21B 112.4(3) . .
N11 Co1 N31 106.23(11) . .
N21A Co1 N11 105.7(3) . .
N21A Co1 N31 114.7(4) . .
N21A Co1 N41 106.8(4) . .
N31 Co1 N21B 101.9(4) . .
N41 Co1 N11 111.35(12) . .
N41 Co1 N21B 112.4(4) . .
N41 Co1 N31 112.02(11) . .
N12 Co2 N22B 118.2(4) . 4_456
N12 Co2 N32 110.65(12) . 8_655
N12 Co2 N42 106.87(11) . 6_556
N22A Co2 N12 110.5(3) 4_456 .
N22A Co2 N32 116.6(3) 4_456 8_655
N22A Co2 N42 105.4(3) 4_456 6_556
N32 Co2 N22B 103.0(3) 8_655 4_456
N32 Co2 N42 106.09(11) 8_655 6_556
N42 Co2 N22B 111.4(3) 6_556 4_456
C11 N11 Co1 123.3(2) . .
C11 N11 C12 104.8(3) . .
C12 N11 Co1 131.7(2) . .
C11 N12 Co2 124.7(2) . .
C11 N12 C13 103.5(3) . .
C13 N12 Co2 131.8(2) . .
C21 N21B Co1 123.1(7) . .
C21 N21B C22B 107.6(8) . .
C22B N21B Co1 127.7(8) . .
C21 N21A Co1 134.2(8) . .
C21 N21A C22A 99.3(9) . .
C22A N21A Co1 126.5(7) . .
C21 N22B Co2 122.4(7) . 4_556
C21 N22B C23B 108.3(8) . .
C23B N22B Co2 127.9(7) . 4_556
C21 N22A Co2 129.9(8) . 4_556
C21 N22A C23A 98.6(8) . .
C23A N22A Co2 131.4(7) . 4_556
C31 N31 Co1 124.5(2) . .
C31 N31 C32 103.7(3) . .
C32 N31 Co1 131.6(2) . .
C31 N32 Co2 126.1(2) . 8_665
C31 N32 C33 102.9(3) . .
C33 N32 Co2 130.2(2) . 8_665
C41 N41 Co1 125.4(2) . .
C41 N41 C42 104.1(3) . .
C42 N41 Co1 130.0(3) . .
C41 N42 Co2 124.1(2) . 6_656
C41 N42 C43 103.9(3) . .
C43 N42 Co2 131.6(2) . 6_656
N11 C11 N12 114.9(3) . .
N11 C12 C17 129.0(5) . .
C13 C12 N11 107.6(3) . .
C13 C12 C17 122.5(5) . .
N12 C13 C14 129.6(5) . .
C12 C13 N12 109.1(3) . .
C12 C13 C14 120.3(5) . .
C15 C14 C13 117.9(8) . .
C14 C15 C16 120.2(9) . .
C15 C16 C17 121.9(9) . .
C12 C17 C16 116.6(8) . .
N21B C21 N22B 109.9(7) . .
N22A C21 N21A 121.9(8) . .
C23A C22A N21A 109.1(7) . .
N21B C22B C23B 107.0(8) . .
N21B C22B C27B 131.7(10) . .
C23B C22B C27B 118.9(11) . .
C22A C23A N22A 111.0(7) . .
N22B C23B C22B 105.3(8) . .
N22B C23B C24B 135.1(10) . .
C22B C23B C24B 118.2(10) . .
C25B C24B C23B 122.1(14) . .
C26B C25B C24B 118.4(14) . .
C25B C26B C27B 119.9(15) . .
C26B C27B C22B 121.5(14) . .
N31 C31 N32 115.1(3) . .
C33 C32 N31 108.4(3) . .
C32 C33 N32 109.9(3) . .
N42 C41 N41 114.3(3) . .
N41 C42 C43 109.2(4) . .
C42 C43 N42 108.4(3) . .

loop_
_geom_bond_atom_site_label_1
_geom_bond_atom_site_label_2
_geom_bond_distance
_geom_bond_site_symmetry_2
Co1 N11 1.982(3) .
Co1 N21B 2.062(11) .
Co1 N21A 1.925(12) .
Co1 N31 1.986(3) .
Co1 N41 1.977(3) .
Co2 N12 1.977(3) .
Co2 N22B 2.024(12) 4_456
Co2 N22A 1.948(11) 4_456
Co2 N32 1.982(3) 8_655
Co2 N42 1.987(3) 6_556
N11 C11 1.328(4) .
N11 C12 1.375(5) .
N12 C11 1.334(4) .
N12 C13 1.380(5) .
N21B C21 1.323(10) .
N21B C22B 1.376(11) .
N21A C21 1.319(10) .
N21A C22A 1.373(12) .
N22B Co2 2.024(12) 4_556
N22B C21 1.326(10) .
N22B C23B 1.382(11) .
N22A Co2 1.948(11) 4_556
N22A C21 1.299(10) .
N22A C23A 1.373(12) .
N31 C31 1.319(4) .
N31 C32 1.365(4) .
N32 Co2 1.982(3) 8_665
N32 C31 1.327(4) .
N32 C33 1.357(5) .
N41 C41 1.335(4) .
N41 C42 1.337(5) .
N42 Co2 1.987(3) 6_656
N42 C41 1.317(4) .
N42 C43 1.361(5) .
C12 C13 1.376(5) .
C12 C17 1.390(8) .
C13 C14 1.414(8) .
C14 C15 1.391(10) .
C15 C16 1.397(11) .
C16 C17 1.399(10) .
C22A C23A 1.348(12) .
C22B C23B 1.402(10) .
C22B C27B 1.451(13) .
C23B C24B 1.451(12) .
C24B C25B 1.433(14) .
C25B C26B 1.402(14) .
C26B C27B 1.411(13) .
C32 C33 1.339(5) .
C42 C43 1.358(6) .
